data_7711217
loop_
_publ_author_name
'Luo, Bo-Hong'
'Zhao, Si-Yang'
'Pu, Yong-Li'
'Zhou, Xiang-Yu'
'Xie, Jun-Zhou'
'Chen, Long'
'Wu, Min'
'Zhou, Min'
'Zhang, Hua-Xin'

_publ_section_title
;
 Influence of the pendant groups on electrochemical water oxidation
 catalyzed by cobalt(II) triazolylpyridine complexes
;
_journal_name_full 'Dalton Transactions'
_journal_paper_doi 10.1039/D2DT01780F
_journal_year 2022
_chemical_formula_moiety 'C20 H20 Cl2 Co N8 O4, 2[CH4O]'
_chemical_formula_sum 'C22 H28 Cl2 Co N8 O6'
_chemical_formula_weight 630.356
_space_group_crystal_system triclinic
_space_group_IT_number 2
_space_group_name_Hall '-P 1'
_space_group_name_H-M_alt 'P -1'
_symmetry_Int_Tables_number 2
_audit_creation_date 2022-09-02
_audit_creation_method
;
Olex2 1.5-dev
(compiled 2022.05.24 svn.r152b0213 for OlexSys, GUI svn.r6264)
;
_audit_update_record
;
2022-09-06 deposited with the CCDC.	2022-09-08 downloaded from the CCDC.
;
_cell_angle_alpha 86.849(4)
_cell_angle_beta 75.453(4)
_cell_angle_gamma 62.022(6)
_cell_formula_units_Z 1
_cell_length_a 8.2052(5)
_cell_length_b 8.6632(5)
_cell_length_c 11.9123(4)
_cell_measurement_reflns_used 4753
_cell_measurement_temperature 293(2)
_cell_measurement_theta_max 75.2580
_cell_measurement_theta_min 3.8440
_cell_volume 721.87(8)
_computing_cell_refinement 'CrysAlisPro 1.171.41.123a (Rigaku OD, 2022)'
_computing_data_collection 'CrysAlisPro 1.171.41.123a (Rigaku OD, 2022)'
_computing_data_reduction 'CrysAlisPro 1.171.41.123a (Rigaku OD, 2022)'
_computing_molecular_graphics 'Olex2 1.5-dev (Dolomanov et al., 2009)'
_computing_publication_material 'Olex2 1.5-dev (Dolomanov et al., 2009)'
_computing_structure_refinement 'olex2.refine 1.5-dev (Bourhis et al., 2015)'
_computing_structure_solution 'SHELXS-97 (Sheldrick, 1990)'
_diffrn_measured_fraction_theta_full 0.9729
_diffrn_measured_fraction_theta_max 0.9250
_diffrn_measurement_device_type 'CCD area detector'
_diffrn_measurement_method 'phi and omega scans'
_diffrn_radiation_type 'Cu K\a'
_diffrn_radiation_wavelength 1.54178
_diffrn_reflns_av_R_equivalents 0.0471
_diffrn_reflns_av_unetI/netI 0.0404
_diffrn_reflns_Laue_measured_fraction_full 0.9729
_diffrn_reflns_Laue_measured_fraction_max 0.9250
_diffrn_reflns_limit_h_max 10
_diffrn_reflns_limit_h_min -10
_diffrn_reflns_limit_k_max 10
_diffrn_reflns_limit_k_min -8
_diffrn_reflns_limit_l_max 14
_diffrn_reflns_limit_l_min -14
_diffrn_reflns_number 6604
_diffrn_reflns_point_group_measured_fraction_full 0.9729
_diffrn_reflns_point_group_measured_fraction_max 0.9250
_diffrn_reflns_theta_full 67.6786
_diffrn_reflns_theta_max 75.51
_diffrn_reflns_theta_min 5.80
_exptl_absorpt_coefficient_mu 6.800
_exptl_absorpt_correction_T_max 1.00000
_exptl_absorpt_correction_T_min 0.10988
_exptl_absorpt_correction_type multi-scan
_exptl_absorpt_process_details 'SADABS (Sheldrick,1996)'
_exptl_crystal_colour pink
_exptl_crystal_colour_primary pink
_exptl_crystal_density_diffrn 1.450
_exptl_crystal_description block
_exptl_crystal_F_000 324.611
_exptl_crystal_size_max 0.21
_exptl_crystal_size_mid 0.19
_exptl_crystal_size_min 0.15
_refine_diff_density_max 0.4712
_refine_diff_density_min -0.7965
_refine_diff_density_rms 0.0925
_refine_ls_d_res_high 0.7962
_refine_ls_d_res_low 7.6300
_refine_ls_goodness_of_fit_ref 1.0517
_refine_ls_hydrogen_treatment constr
_refine_ls_matrix_type full
_refine_ls_number_constraints 17
_refine_ls_number_parameters 160
_refine_ls_number_reflns 2763
_refine_ls_number_restraints 0
_refine_ls_restrained_S_all 1.0517
_refine_ls_R_factor_all 0.0619
_refine_ls_R_factor_gt 0.0592
_refine_ls_shift/su_max -0.0003
_refine_ls_shift/su_mean 0.0000
_refine_ls_structure_factor_coef Fsqd
_refine_ls_weighting_details 'w=1/[\s^2^(Fo^2^)+(0.1230P)^2^+0.1786P] where P=(Fo^2^+2Fc^2^)/3'
_refine_ls_weighting_scheme calc
_refine_ls_wR_factor_gt 0.1662
_refine_ls_wR_factor_ref 0.1702
_reflns_Friedel_coverage 0.0
_reflns_limit_h_max 10
_reflns_limit_h_min -9
_reflns_limit_k_max 10
_reflns_limit_k_min -10
_reflns_limit_l_max 14
_reflns_limit_l_min 0
_reflns_number_gt 2589
_reflns_number_total 2763
_reflns_threshold_expression I>=2u(I)
_cod_data_source_file d2dt01780f2.cif
_cod_data_source_block 0725-luo2
_cod_depositor_comments
;
The following automatic conversions were performed:

data item '_exptl_absorpt_correction_type' value 'MULTI-SCAN' was
changed to 'multi-scan' in accordance with the
/home/data/users/saulius/crontab/automatic-downloads/rss-feeds/RSC/lib/dictionaries/cif_core.dic
dictionary named 'cif_core.dic' version 2.4.2 last updated on
2011-04-26.

Automatic conversion script
Id: cif_fix_values 7556 2019-12-06 15:28:31Z antanas 
;
_cod_original_formula_sum 'C22 H28 Cl2 Co1 N8 O6'
_cod_database_code 7711217
_olex2_refinement_description
;
1. Fixed Uiso
 At 1.2 times of:
  All C(H) groups, All C(H,H) groups
 At 1.5 times of:
  All C(H,H,H) groups
2. Others
 Fixed Sof: O3(0.5) O33(0.5)
3.a Secondary CH2 refined with riding coordinates:
 C8(H8a,H8b)
3.b Me refined with riding coordinates:
 C10(H10a,H10b,H10c)
3.c Aromatic/amide H refined with riding coordinates:
 C7(H7), C3(H3), C1(H1), C4(H4), C2(H2)
;
_smtbx_masks_special_details
;
A solvent mask was calculated and 39 electrons were 
found in a volume of 184\%A^3^ in 1 void per unit cell. 
This is consistent with the presence of 2[CH4O] per Formula Unit 
which account for 36 electrons per unit cell.
;
_smtbx_masks_void_probe_radius 1.2
_smtbx_masks_void_truncation_radius 1.2
_olex2_submission_special_instructions 'No special instructions were received'

loop_
_space_group_symop_id
_space_group_symop_operation_xyz
1 x,y,z
2 -x,-y,-z

loop_
_atom_site_label
_atom_site_type_symbol
_atom_site_fract_x
_atom_site_fract_y
_atom_site_fract_z
_atom_site_U_iso_or_equiv
_atom_site_adp_type
_atom_site_occupancy
_atom_site_site_symmetry_order
_atom_site_refinement_flags_posn
_atom_site_refinement_flags_adp
_atom_site_refinement_flags_occupancy
Co1 Co 0.5 0.5 0.5 0.0349(2) Uani 1.000000 2 S T P
Cl1 Cl 0.66103(12) 0.30374(11) 0.63880(7) 0.0507(3) Uani 1.000000 1 . . .
O2 O -0.2973(4) 0.5219(4) 0.9703(2) 0.0667(8) Uani 1.000000 1 . . .
O1 O 0.0129(4) 0.3443(4) 0.8953(2) 0.0727(9) Uani 1.000000 1 . . .
N2 N 0.2470(3) 0.4837(3) 0.5839(2) 0.0377(5) Uani 1.000000 1 . . .
N4 N -0.0060(3) 0.4858(4) 0.6832(2) 0.0400(6) Uani 1.000000 1 . . .
N1 N 0.5313(4) 0.2794(3) 0.4073(2) 0.0364(5) Uani 1.000000 1 . . .
N3 N 0.1006(4) 0.5689(4) 0.6711(2) 0.0424(6) Uani 1.000000 1 . . .
C8 C -0.1789(4) 0.5465(5) 0.7769(3) 0.0463(8) Uani 1.000000 1 . . .
H8a H -0.2345(4) 0.6721(5) 0.7925(3) 0.0556(9) Uiso 1.000000 1 R . .
H8b H -0.2708(4) 0.5232(5) 0.7534(3) 0.0556(9) Uiso 1.000000 1 R . .
C6 C 0.2349(4) 0.3487(4) 0.5398(2) 0.0336(6) Uani 1.000000 1 . . .
C5 C 0.3907(4) 0.2358(4) 0.4421(2) 0.0342(6) Uani 1.000000 1 . . .
C7 C 0.0723(4) 0.3506(4) 0.6044(3) 0.0399(6) Uani 1.000000 1 . . .
H7 H 0.0256(4) 0.2740(4) 0.5957(3) 0.0478(8) Uiso 1.000000 1 R . .
C9 C -0.1376(5) 0.4556(5) 0.8866(3) 0.0438(7) Uani 1.000000 1 . . .
C3 C 0.5486(6) -0.0037(4) 0.2989(3) 0.0506(8) Uani 1.000000 1 . . .
H3 H 0.5550(6) -0.0993(4) 0.2625(3) 0.0607(10) Uiso 1.000000 1 R . .
C1 C 0.6795(5) 0.1819(4) 0.3197(3) 0.0449(7) Uani 1.000000 1 . . .
H1 H 0.7780(5) 0.2110(4) 0.2956(3) 0.0538(9) Uiso 1.000000 1 R . .
C4 C 0.3934(5) 0.0956(4) 0.3894(3) 0.0436(7) Uani 1.000000 1 . . .
H4 H 0.2932(5) 0.0690(4) 0.4144(3) 0.0524(8) Uiso 1.000000 1 R . .
C2 C 0.6931(6) 0.0397(5) 0.2632(3) 0.0525(8) Uani 1.000000 1 . . .
H2 H 0.7983(6) -0.0252(5) 0.2021(3) 0.0631(10) Uiso 1.000000 1 R . .
C10 C -0.2878(8) 0.4476(9) 1.0827(3) 0.0889(17) Uani 1.000000 1 . . .
H10a H -0.4114(8) 0.5055(9) 1.1365(3) 0.133(3) Uiso 1.000000 1 R . .
H10b H -0.2484(8) 0.3247(9) 1.0740(3) 0.133(3) Uiso 1.000000 1 R . .
H10c H -0.1974(8) 0.4638(9) 1.1117(3) 0.133(3) Uiso 1.000000 1 R . .

loop_
_atom_site_aniso_label
_atom_site_aniso_U_11
_atom_site_aniso_U_22
_atom_site_aniso_U_33
_atom_site_aniso_U_12
_atom_site_aniso_U_13
_atom_site_aniso_U_23
Co1 0.0325(4) 0.0475(4) 0.0295(3) -0.0283(3) 0.0050(2) -0.0044(2)
Cl1 0.0520(5) 0.0656(5) 0.0484(5) -0.0395(4) -0.0132(3) 0.0122(4)
O2 0.0463(14) 0.109(2) 0.0338(12) -0.0356(15) 0.0065(10) 0.0053(13)
O1 0.0599(17) 0.0822(19) 0.0442(14) -0.0138(15) -0.0037(12) 0.0143(13)
N2 0.0341(12) 0.0518(14) 0.0304(11) -0.0283(11) 0.0037(9) -0.0006(10)
N4 0.0303(11) 0.0603(15) 0.0323(12) -0.0272(11) -0.0016(9) 0.0070(10)
N1 0.0377(12) 0.0441(13) 0.0293(11) -0.0242(10) -0.0014(9) 0.0013(9)
N3 0.0376(13) 0.0580(15) 0.0340(12) -0.0304(12) 0.0037(10) 0.0001(11)
C8 0.0289(14) 0.069(2) 0.0368(16) -0.0242(14) 0.0012(12) 0.0072(14)
C6 0.0335(13) 0.0451(15) 0.0303(13) -0.0256(12) -0.0083(11) 0.0084(11)
C5 0.0363(14) 0.0412(14) 0.0302(13) -0.0229(12) -0.0082(11) 0.0084(11)
C7 0.0361(14) 0.0570(17) 0.0358(14) -0.0308(13) -0.0076(11) 0.0083(12)
C9 0.0388(15) 0.0600(19) 0.0333(15) -0.0272(14) -0.0020(12) 0.0024(13)
C3 0.069(2) 0.0429(16) 0.0434(17) -0.0286(16) -0.0139(15) -0.0016(13)
C1 0.0438(17) 0.0503(17) 0.0379(15) -0.0267(14) 0.0044(12) -0.0031(12)
C4 0.0498(17) 0.0477(17) 0.0438(16) -0.0298(14) -0.0157(13) 0.0066(13)
C2 0.056(2) 0.0506(18) 0.0417(17) -0.0230(15) 0.0004(14) -0.0080(13)
C10 0.080(3) 0.154(5) 0.0319(19) -0.062(3) -0.0015(19) 0.016(2)

loop_
_atom_type_symbol
_atom_type_scat_dispersion_real
_atom_type_scat_dispersion_imag
_atom_type_scat_Cromer_Mann_a1
_atom_type_scat_Cromer_Mann_a2
_atom_type_scat_Cromer_Mann_a3
_atom_type_scat_Cromer_Mann_a4
_atom_type_scat_Cromer_Mann_b1
_atom_type_scat_Cromer_Mann_b2
_atom_type_scat_Cromer_Mann_b3
_atom_type_scat_Cromer_Mann_b4
_atom_type_scat_Cromer_Mann_c
_atom_type_scat_source
_atom_type_scat_dispersion_source
C 0.01920 0.00962 2.31000 1.02000 1.58860 0.86500 20.84390 10.20750 0.56870 51.65120 0.21560 'International Tables Volume C Table 6.1.1.4 (pp. 500-502)' 'Henke, Gullikson and Davis, At. Data and Nucl. Data Tables, 1993, 54, 2'
Cl 0.36842 0.69938 11.46040 7.19640 6.25560 1.64550 0.01040 1.16620 18.51940 47.77840 -9.55740 'International Tables Volume C Table 6.1.1.4 (pp. 500-502)' 'Henke, Gullikson and Davis, At. Data and Nucl. Data Tables, 1993, 54, 2'
Co -2.40906 3.56674 12.28410 7.34090 4.00340 2.34880 4.27910 0.27840 13.53590 71.16920 1.01180 'International Tables Volume C Table 6.1.1.4 (pp. 500-502)' 'Henke, Gullikson and Davis, At. Data and Nucl. Data Tables, 1993, 54, 2'
H 0.00000 0.00000 0.49300 0.32291 0.14019 0.04081 10.51090 26.12570 3.14236 57.79970 0.00304 'International Tables Volume C Table 6.1.1.4 (pp. 500-502)' 'Henke, Gullikson and Davis, At. Data and Nucl. Data Tables, 1993, 54, 2'
N 0.03256 0.01839 12.21260 3.13220 2.01250 1.16630 0.00570 9.89330 28.99750 0.58260 -11.52900 'International Tables Volume C Table 6.1.1.4 (pp. 500-502)' 'Henke, Gullikson and Davis, At. Data and Nucl. Data Tables, 1993, 54, 2'
O 0.05239 0.03376 3.04850 2.28680 1.54630 0.86700 13.27710 5.70110 0.32390 32.90890 0.25080 'International Tables Volume C Table 6.1.1.4 (pp. 500-502)' 'Henke, Gullikson and Davis, At. Data and Nucl. Data Tables, 1993, 54, 2'

loop_
_geom_angle_atom_site_label_1
_geom_angle_atom_site_label_2
_geom_angle_atom_site_label_3
_geom_angle
_geom_angle_site_symmetry_1
_geom_angle_site_symmetry_3
_geom_angle_publ_flag
Cl1 Co1 Cl1 180.0 . 2_666 y
N2 Co1 Cl1 89.12(7) . . y
N2 Co1 Cl1 89.12(7) 2_666 2_666 y
N2 Co1 Cl1 90.88(7) . 2_666 y
N2 Co1 Cl1 90.88(7) 2_666 . y
N2 Co1 N2 180.0 2_666 . y
N1 Co1 Cl1 90.47(7) . 2_666 y
N1 Co1 Cl1 89.53(7) . . y
N1 Co1 Cl1 90.47(7) 2_666 . y
N1 Co1 Cl1 89.53(7) 2_666 2_666 y
N1 Co1 N2 102.97(9) . 2_666 y
N1 Co1 N2 77.03(9) . . y
N1 Co1 N2 77.03(9) 2_666 2_666 y
N1 Co1 N2 102.97(9) 2_666 . y
N1 Co1 N1 180.0 . 2_666 y
C10 O2 C9 116.8(4) . . ?
N3 N2 Co1 135.4(2) . . ?
C6 N2 Co1 113.99(18) . . ?
C6 N2 N3 110.5(2) . . ?
C8 N4 N3 119.0(3) . . ?
C7 N4 N3 111.8(2) . . ?
C7 N4 C8 129.2(3) . . ?
C5 N1 Co1 116.59(19) . 2_666 ?
C1 N1 Co1 125.2(2) . 2_666 ?
C1 N1 C5 118.2(3) . . ?
N4 N3 N2 105.3(2) . . ?
H8a C8 N4 109.43(19) . . ?
H8b C8 N4 109.43(18) . . ?
H8b C8 H8a 108.0 . . ?
C9 C8 N4 111.0(3) . . ?
C9 C8 H8a 109.4(2) . . ?
C9 C8 H8b 109.43(18) . . ?
C5 C6 N2 118.0(2) . . ?
C7 C6 N2 107.2(3) . . ?
C7 C6 C5 134.8(3) . . ?
C6 C5 N1 114.4(2) . . ?
C4 C5 N1 122.4(3) . . ?
C4 C5 C6 123.2(3) . . ?
C6 C7 N4 105.1(3) . . ?
H7 C7 N4 127.43(16) . . ?
H7 C7 C6 127.43(19) . . ?
O1 C9 O2 125.9(3) . . ?
C8 C9 O2 108.5(3) . . ?
C8 C9 O1 125.6(3) . . ?
C4 C3 H3 120.2(2) . . ?
C2 C3 H3 120.24(19) . . ?
C2 C3 C4 119.5(3) . . ?
H1 C1 N1 118.57(18) . . ?
C2 C1 N1 122.9(3) . . ?
C2 C1 H1 118.6(2) . . ?
C3 C4 C5 118.4(3) . . ?
H4 C4 C5 120.82(18) . . ?
H4 C4 C3 120.8(2) . . ?
C1 C2 C3 118.7(3) . . ?
H2 C2 C3 120.66(19) . . ?
H2 C2 C1 120.7(2) . . ?
H10a C10 O2 109.5 . . ?
H10b C10 O2 109.5 . . ?
H10b C10 H10a 109.5 . . ?
H10c C10 O2 109.5 . . ?
H10c C10 H10a 109.5 . . ?
H10c C10 H10b 109.5 . . ?

loop_
_geom_bond_atom_site_label_1
_geom_bond_atom_site_label_2
_geom_bond_distance
_geom_bond_site_symmetry_2
_geom_bond_publ_flag
Co1 Cl1 2.4598(8) . y
Co1 Cl1 2.4598(8) 2_666 y
Co1 N2 2.132(2) . y
Co1 N2 2.132(2) 2_666 y
Co1 N1 2.137(2) 2_666 y
Co1 N1 2.137(2) . y
O2 C9 1.320(4) . ?
O2 C10 1.458(5) . ?
O1 C9 1.184(4) . ?
N2 N3 1.301(3) . ?
N2 C6 1.361(4) . ?
N4 N3 1.349(4) . ?
N4 C8 1.450(4) . ?
N4 C7 1.333(4) . ?
N1 C5 1.341(4) . ?
N1 C1 1.333(4) . ?
C8 H8a 0.9700 . ?
C8 H8b 0.9700 . ?
C8 C9 1.517(5) . ?
C6 C5 1.466(4) . ?
C6 C7 1.356(4) . ?
C5 C4 1.387(4) . ?
C7 H7 0.9300 . ?
C3 H3 0.9300 . ?
C3 C4 1.382(5) . ?
C3 C2 1.369(6) . ?
C1 H1 0.9300 . ?
C1 C2 1.381(5) . ?
C4 H4 0.9300 . ?
C2 H2 0.9300 . ?
C10 H10a 0.9600 . ?
C10 H10b 0.9600 . ?
C10 H10c 0.9600 . ?

loop_
_geom_torsion_atom_site_label_1
_geom_torsion_atom_site_label_2
_geom_torsion_atom_site_label_3
_geom_torsion_atom_site_label_4
_geom_torsion
_geom_torsion_site_symmetry_1
_geom_torsion_site_symmetry_2
_geom_torsion_site_symmetry_3
_geom_torsion_site_symmetry_4
_geom_torsion_publ_flag
Co1 N2 N3 N4 -176.9(3) . . . . ?
Co1 N2 N3 N4 -176.9(3) 2_666 . . . ?
Co1 N2 C6 C5 -0.8(2) 2_666 . . . ?
Co1 N2 C6 C5 -0.8(2) . . . . ?
Co1 N2 C6 C7 177.4(2) . . . . ?
Co1 N2 C6 C7 177.4(2) 2_666 . . . ?
Co1 N1 C5 C6 0.2(2) 2_666 . . . ?
Co1 N1 C5 C6 0.2(2) . . . . ?
Co1 N1 C5 C4 180.0(2) 2_666 . . . ?
Co1 N1 C5 C4 180.0(2) . . . . ?
Co1 N1 C1 C2 179.6(3) . . . . ?
Co1 N1 C1 C2 179.6(3) 2_666 . . . ?
O2 C9 C8 N4 176.8(3) . . . . ?
O1 C9 C8 N4 -3.1(4) . . . . ?
N2 N3 N4 C8 178.0(2) . . . . ?
N2 N3 N4 C7 -0.1(3) . . . . ?
N2 C6 C5 N1 0.5(3) . . . . ?
N2 C6 C5 C4 -179.4(3) . . . . ?
N2 C6 C7 N4 0.4(2) . . . . ?
N4 C7 C6 C5 178.2(2) . . . . ?
N1 C5 C6 C7 -177.2(2) . . . . ?
N1 C5 C4 C3 1.0(3) . . . . ?
N1 C1 C2 C3 -0.3(4) . . . . ?
C6 C5 C4 C3 -179.2(3) . . . . ?
C5 C4 C3 C2 -0.7(4) . . . . ?

loop_
_smtbx_masks_void_nr
_smtbx_masks_void_average_x
_smtbx_masks_void_average_y
_smtbx_masks_void_average_z
_smtbx_masks_void_volume
_smtbx_masks_void_count_electrons
_smtbx_masks_void_content
1 -0.141 0.000 -0.659 183.6 38.9 '2 MeOH'
